data_1517232
loop_
_publ_author_name
'Su, Lin'
'Zhu, Ting-Shun'
'Xu, Ming-Hua'

_publ_section_title
;
 Indium-Mediated Asymmetric Intramolecular Allenylation of
 N-tert-Butanesulfinyl Imines: Efficient and Practical Access to Chiral
 3-Allenyl-4-aminochromanes.
;
_journal_issue 16
_journal_name_full 'Organic letters'
_journal_page_first 4118
_journal_page_last 4121
_journal_paper_doi 10.1021/ol501815e
_journal_volume 16
_journal_year 2014
_chemical_absolute_configuration RS
_chemical_formula_sum 'C16 H23 N O2 S'
_chemical_formula_weight 293.42
_chemical_name_systematic
; 
 ? 
;
_space_group_IT_number 4
_symmetry_cell_setting monoclinic
_symmetry_space_group_name_Hall 'P 2yb'
_symmetry_space_group_name_H-M 'P 1 21 1'
_atom_sites_solution_hydrogens geom
_atom_sites_solution_primary direct
_atom_sites_solution_secondary difmap
_audit_creation_method SHELXL-97
_cell_angle_alpha 90.00
_cell_angle_beta 98.463(9)
_cell_angle_gamma 90.00
_cell_formula_units_Z 2
_cell_length_a 5.5260(9)
_cell_length_b 11.111(2)
_cell_length_c 13.716(2)
_cell_measurement_temperature 298
_cell_volume 833.0(2)
_computing_cell_refinement 'Bruker SMART'
_computing_data_collection 'Bruker SMART'
_computing_data_reduction 'Bruker SMART'
_computing_structure_refinement 'SHELXL-97 (Sheldrick, 2008)'
_computing_structure_solution 'SHELXS-97 (Sheldrick, 2008)'
_diffrn_ambient_temperature 298
_diffrn_measured_fraction_theta_full 0.999
_diffrn_measured_fraction_theta_max 0.999
_diffrn_radiation_monochromator graphite
_diffrn_radiation_source 'fine-focus sealed tube'
_diffrn_radiation_type MoK\a
_diffrn_radiation_wavelength 0.71073
_diffrn_reflns_av_R_equivalents 0.0389
_diffrn_reflns_av_sigmaI/netI 0.0335
_diffrn_reflns_limit_h_max 6
_diffrn_reflns_limit_h_min -6
_diffrn_reflns_limit_k_max 13
_diffrn_reflns_limit_k_min -11
_diffrn_reflns_limit_l_max 16
_diffrn_reflns_limit_l_min -14
_diffrn_reflns_number 6489
_diffrn_reflns_theta_full 24.99
_diffrn_reflns_theta_max 24.99
_diffrn_reflns_theta_min 1.50
_exptl_absorpt_coefficient_mu 0.196
_exptl_absorpt_correction_type none
_exptl_absorpt_process_details none
_exptl_crystal_colour yellow
_exptl_crystal_density_diffrn 1.170
_exptl_crystal_density_method 'not measured'
_exptl_crystal_description block
_exptl_crystal_F_000 316.0
_exptl_crystal_size_max 0.35
_exptl_crystal_size_mid 0.24
_exptl_crystal_size_min 0.20
_refine_diff_density_max 0.224
_refine_diff_density_min -0.179
_refine_diff_density_rms 0.032
_refine_ls_abs_structure_details 'Flack H D (1983), Acta Cryst. A39, 876-881'
_refine_ls_abs_structure_Flack -0.05(7)
_refine_ls_extinction_method none
_refine_ls_goodness_of_fit_ref 1.023
_refine_ls_hydrogen_treatment mixed
_refine_ls_matrix_type full
_refine_ls_number_parameters 185
_refine_ls_number_reflns 2944
_refine_ls_number_restraints 1
_refine_ls_restrained_S_all 1.023
_refine_ls_R_factor_all 0.0435
_refine_ls_R_factor_gt 0.0367
_refine_ls_shift/su_max 0.023
_refine_ls_shift/su_mean 0.001
_refine_ls_structure_factor_coef Fsqd
_refine_ls_weighting_details 'calc w=1/[\s^2^(Fo^2^)+(0.0664P)^2^+0.0000P] where P=(Fo^2^+2Fc^2^)/3'
_refine_ls_weighting_scheme calc
_refine_ls_wR_factor_gt 0.0971
_refine_ls_wR_factor_ref 0.1010
_reflns_number_gt 2429
_reflns_number_total 2944
_reflns_threshold_expression >2sigma(I)
_cod_data_source_file ol501815e_si_002.cif
_cod_data_source_block 2013347_0m
_cod_depositor_comments 'Adding full bibliography for 1517232--1517235.cif.'
_cod_original_sg_symbol_H-M P21
_cod_database_code 1517232

loop_
_symmetry_equiv_pos_as_xyz
'x, y, z'
'-x, y+1/2, -z'

loop_
_atom_site_label
_atom_site_type_symbol
_atom_site_fract_x
_atom_site_fract_y
_atom_site_fract_z
_atom_site_U_iso_or_equiv
_atom_site_adp_type
_atom_site_occupancy
_atom_site_symmetry_multiplicity
_atom_site_calc_flag
_atom_site_refinement_flags
S1 S 0.08463(8) 0.17843(6) 0.13074(4) 0.0590(2) Uani 1 1 d .
O1 O 0.6337(4) 0.11362(17) 0.49857(13) 0.0726(5) Uani 1 1 d .
O2 O -0.0599(4) 0.0670(2) 0.12527(16) 0.0963(7) Uani 1 1 d .
N1 N 0.3580(3) 0.16194(19) 0.19573(13) 0.0559(5) Uani 1 1 d .
H16 H 0.4862 0.1521 0.1678 0.067 Uiso 1 1 calc R
C10 C 0.9930(7) 0.4965(3) 0.2907(2) 0.0939(10) Uani 1 1 d .
H8 H 1.0650 0.4640 0.2368 0.141 Uiso 1 1 calc R
H1 H 1.1156 0.5387 0.3347 0.141 Uiso 1 1 calc R
H7 H 0.8640 0.5510 0.2658 0.141 Uiso 1 1 calc R
C6 C 0.8911(5) 0.3962(2) 0.34507(18) 0.0606(6) Uani 1 1 d .
C5 C 0.6901(4) 0.3303(2) 0.30321(17) 0.0555(6) Uani 1 1 d .
H4 H 0.6162 0.3506 0.2400 0.067 Uiso 1 1 calc R
C4 C 0.5932(4) 0.2357(2) 0.35070(15) 0.0500(5) Uani 1 1 d .
C3 C 0.3727(4) 0.1647(2) 0.30271(15) 0.0557(5) Uani 1 1 d .
H15 H 0.2261 0.2059 0.3180 0.067 Uiso 1 1 calc R
C13 C 0.1871(3) 0.1970(2) 0.00905(16) 0.0516(5) Uani 1 1 d .
C15 C -0.0489(4) 0.2120(3) -0.0633(2) 0.0745(8) Uani 1 1 d .
H22 H -0.0097 0.2284 -0.1279 0.112 Uiso 1 1 calc R
H2 H -0.1420 0.2777 -0.0426 0.112 Uiso 1 1 calc R
H21 H -0.1434 0.1393 -0.0650 0.112 Uiso 1 1 calc R
C16 C 0.3393(6) 0.3108(3) 0.0123(2) 0.0727(7) Uani 1 1 d .
H3 H 0.4919 0.2984 0.0546 0.109 Uiso 1 1 calc R
H24 H 0.2521 0.3758 0.0374 0.109 Uiso 1 1 calc R
H23 H 0.3702 0.3301 -0.0529 0.109 Uiso 1 1 calc R
C2 C 0.3783(4) 0.0380(2) 0.3501(2) 0.0653(7) Uani 1 1 d .
H11 H 0.2197 -0.0005 0.3291 0.078 Uiso 1 1 calc R
C1 C 0.4085(5) 0.0562(3) 0.4612(2) 0.0769(8) Uani 1 1 d .
H10 H 0.2739 0.1046 0.4774 0.092 Uiso 1 1 calc R
H9 H 0.4013 -0.0214 0.4930 0.092 Uiso 1 1 calc R
C9 C 0.7051(4) 0.2067(2) 0.44514(17) 0.0551(6) Uani 1 1 d .
C7 C 0.9957(5) 0.3647(2) 0.43997(18) 0.0643(7) Uani 1 1 d .
H5 H 1.1301 0.4074 0.4709 0.077 Uiso 1 1 calc R
C8 C 0.9044(5) 0.2725(2) 0.48812(17) 0.0629(7) Uani 1 1 d .
H6 H 0.9778 0.2532 0.5516 0.076 Uiso 1 1 calc R
C11 C 0.5716(5) -0.0395(3) 0.3193(2) 0.0733(7) Uani 1 1 d .
H12 H 0.7282 -0.0073 0.3244 0.088 Uiso 1 1 calc R
C12 C 0.5415(9) -0.1489(4) 0.2856(3) 0.1217(14) Uani 1 1 d .
H14 H 0.3879 -0.1847 0.2793 0.146 Uiso 1 1 calc R
H13 H 0.6736 -0.1912 0.2680 0.146 Uiso 1 1 calc R
C14 C 0.3269(5) 0.0864(3) -0.0159(2) 0.0743(8) Uani 1 1 d .
H19 H 0.3631 0.0932 -0.0820 0.111 Uiso 1 1 calc R
H20 H 0.2292 0.0159 -0.0106 0.111 Uiso 1 1 calc R
H18 H 0.4767 0.0801 0.0291 0.111 Uiso 1 1 calc R

loop_
_atom_site_aniso_label
_atom_site_aniso_U_11
_atom_site_aniso_U_22
_atom_site_aniso_U_33
_atom_site_aniso_U_23
_atom_site_aniso_U_13
_atom_site_aniso_U_12
S1 0.0392(3) 0.0743(4) 0.0616(3) 0.0037(3) 0.0013(2) -0.0034(3)
O1 0.0899(14) 0.0667(11) 0.0591(10) 0.0165(9) 0.0043(10) 0.0068(10)
O2 0.0766(12) 0.1153(18) 0.0918(13) 0.0159(12) -0.0042(10) -0.0479(13)
N1 0.0413(8) 0.0661(13) 0.0582(10) -0.0013(10) 0.0005(7) 0.0020(10)
C10 0.120(3) 0.087(2) 0.0713(19) -0.0065(16) 0.0036(18) -0.036(2)
C6 0.0781(17) 0.0508(14) 0.0509(13) -0.0098(11) 0.0029(12) -0.0003(12)
C5 0.0669(14) 0.0530(14) 0.0431(11) -0.0041(10) -0.0043(10) 0.0036(12)
C4 0.0505(11) 0.0516(13) 0.0471(12) -0.0017(10) 0.0045(10) 0.0116(11)
C3 0.0470(11) 0.0631(15) 0.0552(12) 0.0013(13) 0.0021(9) 0.0096(13)
C13 0.0380(9) 0.0565(14) 0.0583(12) -0.0011(11) 0.0005(8) 0.0028(10)
C15 0.0486(12) 0.106(2) 0.0651(15) 0.0025(14) -0.0029(11) 0.0115(14)
C16 0.0744(17) 0.0642(16) 0.0797(17) 0.0104(14) 0.0123(13) -0.0075(14)
C2 0.0513(13) 0.0619(17) 0.0810(17) 0.0109(14) 0.0043(12) -0.0076(12)
C1 0.0679(16) 0.087(2) 0.0796(18) 0.0249(16) 0.0238(14) 0.0099(16)
C9 0.0613(13) 0.0536(15) 0.0500(12) 0.0013(10) 0.0072(11) 0.0165(11)
C7 0.0689(15) 0.0643(16) 0.0553(14) -0.0153(13) -0.0055(12) 0.0013(14)
C8 0.0785(16) 0.0600(15) 0.0454(12) -0.0068(11) -0.0070(12) 0.0144(14)
C11 0.0770(17) 0.0605(17) 0.0795(18) 0.0079(15) 0.0013(14) 0.0043(14)
C12 0.134(3) 0.093(3) 0.134(3) -0.037(2) 0.008(3) 0.005(2)
C14 0.0587(15) 0.0763(18) 0.0849(19) -0.0232(15) 0.0007(14) 0.0107(13)

loop_
_atom_type_symbol
_atom_type_description
_atom_type_scat_dispersion_real
_atom_type_scat_dispersion_imag
_atom_type_scat_source
C C 0.0033 0.0016 'International Tables Vol C Tables 4.2.6.8 and 6.1.1.4'
H H 0.0000 0.0000 'International Tables Vol C Tables 4.2.6.8 and 6.1.1.4'
N N 0.0061 0.0033 'International Tables Vol C Tables 4.2.6.8 and 6.1.1.4'
O O 0.0106 0.0060 'International Tables Vol C Tables 4.2.6.8 and 6.1.1.4'
S S 0.1246 0.1234 'International Tables Vol C Tables 4.2.6.8 and 6.1.1.4'

loop_
_geom_angle_atom_site_label_1
_geom_angle_atom_site_label_2
_geom_angle_atom_site_label_3
_geom_angle
O2 S1 N1 112.48(12)
O2 S1 C13 106.51(12)
N1 S1 C13 97.03(8)
C9 O1 C1 117.0(2)
C3 N1 S1 116.94(13)
C3 N1 H16 121.5
S1 N1 H16 121.5
C6 C10 H8 109.5
C6 C10 H1 109.5
H8 C10 H1 109.5
C6 C10 H7 109.5
H8 C10 H7 109.5
H1 C10 H7 109.5
C5 C6 C7 117.0(2)
C5 C6 C10 121.7(2)
C7 C6 C10 121.3(2)
C6 C5 C4 123.3(2)
C6 C5 H4 118.4
C4 C5 H4 118.4
C5 C4 C9 117.7(2)
C5 C4 C3 122.1(2)
C9 C4 C3 120.1(2)
N1 C3 C4 111.69(17)
N1 C3 C2 113.4(2)
C4 C3 C2 108.98(18)
N1 C3 H15 107.5
C4 C3 H15 107.5
C2 C3 H15 107.5
C16 C13 C14 112.55(18)
C16 C13 C15 110.2(2)
C14 C13 C15 110.9(2)
C16 C13 S1 107.96(17)
C14 C13 S1 110.27(18)
C15 C13 S1 104.66(13)
C13 C15 H22 109.5
C13 C15 H2 109.5
H22 C15 H2 109.5
C13 C15 H21 109.5
H22 C15 H21 109.5
H2 C15 H21 109.5
C13 C16 H3 109.5
C13 C16 H24 109.5
H3 C16 H24 109.5
C13 C16 H23 109.5
H3 C16 H23 109.5
H24 C16 H23 109.5
C11 C2 C1 112.7(2)
C11 C2 C3 112.3(2)
C1 C2 C3 107.0(2)
C11 C2 H11 108.2
C1 C2 H11 108.2
C3 C2 H11 108.2
O1 C1 C2 112.4(2)
O1 C1 H10 109.1
C2 C1 H10 109.1
O1 C1 H9 109.1
C2 C1 H9 109.1
H10 C1 H9 107.9
O1 C9 C8 116.7(2)
O1 C9 C4 123.7(2)
C8 C9 C4 119.5(2)
C8 C7 C6 120.9(2)
C8 C7 H5 119.5
C6 C7 H5 119.5
C7 C8 C9 121.5(2)
C7 C8 H6 119.2
C9 C8 H6 119.2
C12 C11 C2 125.8(3)
C12 C11 H12 117.1
C2 C11 H12 117.1
C11 C12 H14 120.0
C11 C12 H13 120.0
H14 C12 H13 120.0
C13 C14 H19 109.5
C13 C14 H20 109.5
H19 C14 H20 109.5
C13 C14 H18 109.5
H19 C14 H18 109.5
H20 C14 H18 109.5

loop_
_geom_bond_atom_site_label_1
_geom_bond_atom_site_label_2
_geom_bond_distance
S1 O2 1.469(2)
S1 N1 1.6475(17)
S1 C13 1.851(2)
O1 C9 1.359(3)
O1 C1 1.425(3)
N1 C3 1.458(3)
N1 H16 0.8600
C10 C6 1.496(4)
C10 H8 0.9600
C10 H1 0.9600
C10 H7 0.9600
C6 C5 1.382(3)
C6 C7 1.389(4)
C5 C4 1.385(3)
C5 H4 0.9300
C4 C9 1.389(3)
C4 C3 1.518(3)
C3 C2 1.549(4)
C3 H15 0.9800
C13 C16 1.515(4)
C13 C14 1.517(3)
C13 C15 1.528(3)
C15 H22 0.9600
C15 H2 0.9600
C15 H21 0.9600
C16 H3 0.9600
C16 H24 0.9600
C16 H23 0.9600
C2 C11 1.481(4)
C2 C1 1.522(4)
C2 H11 0.9800
C1 H10 0.9700
C1 H9 0.9700
C9 C8 1.380(3)
C7 C8 1.355(4)
C7 H5 0.9300
C8 H6 0.9300
C11 C12 1.302(5)
C11 H12 0.9300
C12 H14 0.9300
C12 H13 0.9300
C14 H19 0.9600
C14 H20 0.9600
C14 H18 0.9600

loop_
_geom_torsion_atom_site_label_1
_geom_torsion_atom_site_label_2
_geom_torsion_atom_site_label_3
_geom_torsion_atom_site_label_4
_geom_torsion
O2 S1 N1 C3 -79.2(2)
C13 S1 N1 C3 169.66(17)
C7 C6 C5 C4 -0.7(4)
C10 C6 C5 C4 178.9(2)
C6 C5 C4 C9 0.2(3)
C6 C5 C4 C3 -179.8(2)
S1 N1 C3 C4 -138.77(17)
S1 N1 C3 C2 97.60(19)
C5 C4 C3 N1 29.4(3)
C9 C4 C3 N1 -150.5(2)
C5 C4 C3 C2 155.5(2)
C9 C4 C3 C2 -24.4(3)
O2 S1 C13 C16 -179.46(18)
N1 S1 C13 C16 -63.46(18)
O2 S1 C13 C14 -56.12(17)
N1 S1 C13 C14 59.88(17)
O2 S1 C13 C15 63.1(2)
N1 S1 C13 C15 179.14(18)
N1 C3 C2 C11 52.7(3)
C4 C3 C2 C11 -72.4(3)
N1 C3 C2 C1 176.79(18)
C4 C3 C2 C1 51.7(2)
C9 O1 C1 C2 41.8(3)
C11 C2 C1 O1 61.2(3)
C3 C2 C1 O1 -62.7(3)
C1 O1 C9 C8 171.3(2)
C1 O1 C9 C4 -10.4(3)
C5 C4 C9 O1 -177.73(19)
C3 C4 C9 O1 2.2(3)
C5 C4 C9 C8 0.5(3)
C3 C4 C9 C8 -179.56(19)
C5 C6 C7 C8 0.7(4)
C10 C6 C7 C8 -179.0(2)
C6 C7 C8 C9 0.0(4)
O1 C9 C8 C7 177.8(2)
C4 C9 C8 C7 -0.6(3)
C1 C2 C11 C12 108.9(4)
C3 C2 C11 C12 -130.2(3)
